data_4341141
loop_
_publ_author_name
'Mancano, Giulia'
'Page, Michael J.'
'Bhadbhade, Mohan'
'Messerle, Barbara A.'

_publ_section_title
;
 Hemilabile and Bimetallic Coordination in Rh and Ir Complexes of NCN
 Pincer Ligands.
;
_journal_issue 19
_journal_name_full 'Inorganic chemistry'
_journal_page_first 10159
_journal_page_last 10170
_journal_paper_doi 10.1021/ic501158x
_journal_volume 53
_journal_year 2014
_chemical_formula_moiety 'C19 H24 Ir N6, C24 H20 B, C4 H8 O'
_chemical_formula_sum 'C47 H52 B Ir N6 O'
_chemical_formula_weight 919.95
_chemical_name_systematic
;
 ?
;
_space_group_crystal_system monoclinic
_space_group_IT_number 14
_space_group_name_Hall '-P 2ybc'
_space_group_name_H-M_alt 'P 1 21/c 1'
_symmetry_space_group_name_Hall '-P 2ybc'
_symmetry_space_group_name_H-M 'P 1 21/c 1'
_atom_sites_solution_hydrogens geom
_audit_creation_method SHELXL-2013
_cell_angle_alpha 90
_cell_angle_beta 95.944(2)
_cell_angle_gamma 90
_cell_formula_units_Z 4
_cell_length_a 11.8066(4)
_cell_length_b 9.6104(3)
_cell_length_c 35.9142(11)
_cell_measurement_reflns_used 9674
_cell_measurement_temperature 163(2)
_cell_measurement_theta_max 26.637
_cell_measurement_theta_min 2.195
_cell_volume 4053.1(2)
_computing_cell_refinement '<i>APEX2 </i>(Bruker, 2007)'
_computing_data_collection '<i>APEX2 </i>(Bruker, 2007)'
_computing_data_reduction '<i>APEX2 </i>(Bruker, 2007)'
_computing_structure_refinement 'SHELXL-2013 (Sheldrick, 2013)'
_computing_structure_solution '<i>SHELXS-97</i> (Sheldrick, 2008)'
_diffrn_ambient_temperature 163(2)
_diffrn_measured_fraction_theta_full 0.997
_diffrn_measured_fraction_theta_max 0.997
_diffrn_measurement_device_type 'Bruker kappa APEXII CCD Diffractometer'
_diffrn_measurement_method '\f scans, and \w scans with \k offsets'
_diffrn_radiation_monochromator graphite
_diffrn_radiation_source 'fine-focus sealed tube'
_diffrn_radiation_type MoK\a
_diffrn_radiation_wavelength 0.71073
_diffrn_reflns_av_R_equivalents 0.0368
_diffrn_reflns_av_unetI/netI 0.0361
_diffrn_reflns_Laue_measured_fraction_full 0.997
_diffrn_reflns_Laue_measured_fraction_max 0.997
_diffrn_reflns_limit_h_max 14
_diffrn_reflns_limit_h_min -12
_diffrn_reflns_limit_k_max 11
_diffrn_reflns_limit_k_min -11
_diffrn_reflns_limit_l_max 42
_diffrn_reflns_limit_l_min -42
_diffrn_reflns_number 27051
_diffrn_reflns_point_group_measured_fraction_full 0.997
_diffrn_reflns_point_group_measured_fraction_max 0.997
_diffrn_reflns_theta_full 25.000
_diffrn_reflns_theta_max 25.000
_diffrn_reflns_theta_min 2.281
_exptl_absorpt_coefficient_mu 3.339
_exptl_absorpt_correction_T_max 0.840
_exptl_absorpt_correction_T_min 0.599
_exptl_absorpt_correction_type multi-scan
_exptl_absorpt_process_details 'SADABS (Bruker, 2001)'
_exptl_crystal_colour Yellow
_exptl_crystal_density_diffrn 1.508
_exptl_crystal_description Plates
_exptl_crystal_F_000 1864
_exptl_crystal_size_max 0.171
_exptl_crystal_size_mid 0.131
_exptl_crystal_size_min 0.054
_refine_diff_density_max 0.750
_refine_diff_density_min -1.098
_refine_diff_density_rms 0.080
_refine_ls_extinction_method none
_refine_ls_goodness_of_fit_ref 1.056
_refine_ls_hydrogen_treatment constr
_refine_ls_matrix_type full
_refine_ls_number_parameters 505
_refine_ls_number_reflns 7108
_refine_ls_number_restraints 0
_refine_ls_restrained_S_all 1.056
_refine_ls_R_factor_all 0.0395
_refine_ls_R_factor_gt 0.0277
_refine_ls_shift/su_max 0.004
_refine_ls_shift/su_mean 0.000
_refine_ls_structure_factor_coef Fsqd
_refine_ls_weighting_details 'w=1/[\s^2^(Fo^2^)+(0.0192P)^2^+3.8134P] where P=(Fo^2^+2Fc^2^)/3'
_refine_ls_weighting_scheme calc
_refine_ls_wR_factor_gt 0.0518
_refine_ls_wR_factor_ref 0.0554
_reflns_Friedel_coverage 0.000
_reflns_number_gt 5974
_reflns_number_total 7108
_reflns_threshold_expression 'I > 2\s(I)'
_cod_data_source_file ic501158x_si_001.cif
_cod_data_source_block 10
_cod_depositor_comments 'Adding full bibliography for 4341139--4341144.cif.'
_cod_database_code 4341141
_shelx_space_group_comment
;
The symmetry employed for this shelxl refinement is uniquely defined
by the following loop, which should always be used as a source of
symmetry information in preference to the above space-group names.
They are only intended as comments.
;
_shelx_estimated_absorpt_t_min 0.599
_shelx_estimated_absorpt_t_max 0.840
_shelxl_version_number 2013-4

loop_
_space_group_symop_operation_xyz
'x, y, z'
'-x, y+1/2, -z+1/2'
'-x, -y, -z'
'x, -y-1/2, z-1/2'

loop_
_atom_site_label
_atom_site_type_symbol
_atom_site_fract_x
_atom_site_fract_y
_atom_site_fract_z
_atom_site_U_iso_or_equiv
_atom_site_adp_type
_atom_site_occupancy
_atom_site_site_symmetry_order
_atom_site_calc_flag
_atom_site_refinement_flags_posn
_atom_site_refinement_flags_adp
Ir1 Ir 0.66938(2) 0.82901(2) 0.60271(2) 0.02381(5) Uani 1 1 d . .
N1 N 0.6927(3) 0.9043(3) 0.68449(8) 0.0302(7) Uani 1 1 d . .
C2 C 0.6236(3) 0.8654(4) 0.65377(10) 0.0267(9) Uani 1 1 d . .
N3 N 0.5177(3) 0.8894(3) 0.66268(8) 0.0304(7) Uani 1 1 d . .
C4 C 0.5199(4) 0.9466(4) 0.69827(10) 0.0364(10) Uani 1 1 d . .
H4 H 0.4559 0.9734 0.7106 0.044 Uiso 1 1 calc R U
C5 C 0.6284(4) 0.9568(4) 0.71173(11) 0.0370(10) Uani 1 1 d . .
H5 H 0.6569 0.9929 0.7355 0.044 Uiso 1 1 calc R U
C6A C 0.4227(3) 0.8822(4) 0.63362(11) 0.0340(10) Uani 1 1 d . .
H6A1 H 0.4183 0.7878 0.6225 0.041 Uiso 1 1 calc R U
H6A2 H 0.3506 0.9007 0.6446 0.041 Uiso 1 1 calc R U
N1A N 0.4383(2) 0.9841(3) 0.60496(8) 0.0297(7) Uani 1 1 d . .
N2A N 0.5323(2) 0.9771(3) 0.58591(8) 0.0284(7) Uani 1 1 d . .
C3A C 0.5217(3) 1.0840(4) 0.56249(11) 0.0355(10) Uani 1 1 d . .
H3A H 0.5751 1.1066 0.5454 0.043 Uiso 1 1 calc R U
C4A C 0.4231(4) 1.1585(5) 0.56601(13) 0.0451(11) Uani 1 1 d . .
H4A H 0.3966 1.2387 0.5523 0.054 Uiso 1 1 calc R U
C5A C 0.3723(3) 1.0924(5) 0.59334(12) 0.0408(11) Uani 1 1 d . .
H5A H 0.3027 1.1182 0.6025 0.049 Uiso 1 1 calc R U
C6B C 0.8127(3) 0.9263(4) 0.68084(11) 0.0362(10) Uani 1 1 d . .
H6B1 H 0.8529 0.9531 0.7054 0.043 Uiso 1 1 calc R U
H6B2 H 0.8472 0.8393 0.6725 0.043 Uiso 1 1 calc R U
N1B N 0.8242(2) 1.0358(3) 0.65369(9) 0.0306(7) Uani 1 1 d . .
N2B N 0.7768(2) 1.0178(3) 0.61776(8) 0.0291(7) Uani 1 1 d . .
C3B C 0.7937(3) 1.1391(4) 0.60143(12) 0.0380(10) Uani 1 1 d . .
H3B H 0.7697 1.1596 0.5760 0.046 Uiso 1 1 calc R U
C4B C 0.8508(4) 1.2319(5) 0.62620(14) 0.0485(12) Uani 1 1 d . .
H4B H 0.8732 1.3243 0.6211 0.058 Uiso 1 1 calc R U
C5B C 0.8681(3) 1.1625(4) 0.65933(13) 0.0441(11) Uani 1 1 d . .
H5B H 0.9046 1.1980 0.6822 0.053 Uiso 1 1 calc R U
C1C C 0.6305(3) 0.6171(4) 0.60604(11) 0.0366(10) Uani 1 1 d . .
H1C H 0.5774 0.6462 0.6226 0.044 Uiso 1 1 calc R U
C2C C 0.7515(3) 0.6407(4) 0.61723(11) 0.0327(9) Uani 1 1 d . .
H2C H 0.7740 0.6828 0.6408 0.039 Uiso 1 1 calc R U
C3C C 0.8426(4) 0.5995(5) 0.59208(12) 0.0447(11) Uani 1 1 d . .
H3C1 H 0.9132 0.5741 0.6080 0.054 Uiso 1 1 calc R U
H3C2 H 0.8165 0.5163 0.5773 0.054 Uiso 1 1 calc R U
C4C C 0.8692(4) 0.7144(5) 0.56556(12) 0.0451(11) Uani 1 1 d . .
H4C1 H 0.9331 0.7706 0.5776 0.054 Uiso 1 1 calc R U
H4C2 H 0.8946 0.6721 0.5427 0.054 Uiso 1 1 calc R U
C5C C 0.7706(3) 0.8087(4) 0.55447(10) 0.0341(9) Uani 1 1 d . .
H5C H 0.7847 0.9060 0.5559 0.041 Uiso 1 1 calc R U
C6C C 0.6616(4) 0.7674(4) 0.54248(11) 0.0364(10) Uani 1 1 d . .
H6C H 0.6045 0.8370 0.5383 0.044 Uiso 1 1 calc R U
C7C C 0.6276(4) 0.6177(5) 0.53562(12) 0.0486(12) Uani 1 1 d . .
H7C1 H 0.6940 0.5651 0.5284 0.058 Uiso 1 1 calc R U
H7C2 H 0.5669 0.6132 0.5145 0.058 Uiso 1 1 calc R U
C8C C 0.5852(4) 0.5492(5) 0.56967(12) 0.0481(12) Uani 1 1 d . .
H8C1 H 0.5010 0.5528 0.5672 0.058 Uiso 1 1 calc R U
H8C2 H 0.6081 0.4501 0.5703 0.058 Uiso 1 1 calc R U
B1D B 0.2449(3) 0.5164(4) 0.66732(11) 0.0240(9) Uani 1 1 d . .
C11D C 0.1682(3) 0.4356(4) 0.69645(10) 0.0239(8) Uani 1 1 d . .
C12D C 0.2043(3) 0.3162(4) 0.71677(10) 0.0278(8) Uani 1 1 d . .
H12D H 0.2788 0.2819 0.7147 0.033 Uiso 1 1 calc R U
C13D C 0.1363(3) 0.2456(4) 0.73980(10) 0.0306(9) Uani 1 1 d . .
H13D H 0.1642 0.1645 0.7528 0.037 Uiso 1 1 calc R U
C14D C 0.0276(3) 0.2938(4) 0.74383(11) 0.0315(9) Uani 1 1 d . .
H14D H -0.0192 0.2475 0.7599 0.038 Uiso 1 1 calc R U
C15D C -0.0112(3) 0.4093(4) 0.72421(11) 0.0320(9) Uani 1 1 d . .
H15D H -0.0860 0.4424 0.7264 0.038 Uiso 1 1 calc R U
C16D C 0.0575(3) 0.4790(4) 0.70107(10) 0.0275(8) Uani 1 1 d . .
H16D H 0.0281 0.5590 0.6879 0.033 Uiso 1 1 calc R U
C21D C 0.2087(3) 0.6819(4) 0.66739(10) 0.0250(8) Uani 1 1 d . .
C22D C 0.1499(3) 0.7503(4) 0.63691(11) 0.0287(9) Uani 1 1 d . .
H22D H 0.1308 0.6995 0.6144 0.034 Uiso 1 1 calc R U
C23D C 0.1180(3) 0.8891(4) 0.63800(12) 0.0345(10) Uani 1 1 d . .
H23D H 0.0769 0.9303 0.6167 0.041 Uiso 1 1 calc R U
C24D C 0.1454(3) 0.9680(4) 0.66979(12) 0.0364(10) Uani 1 1 d . .
H24D H 0.1259 1.0638 0.6702 0.044 Uiso 1 1 calc R U
C25D C 0.2017(3) 0.9047(4) 0.70095(11) 0.0314(9) Uani 1 1 d . .
H25D H 0.2209 0.9569 0.7232 0.038 Uiso 1 1 calc R U
C26D C 0.2300(3) 0.7653(4) 0.69969(10) 0.0263(8) Uani 1 1 d . .
H26D H 0.2657 0.7233 0.7218 0.032 Uiso 1 1 calc R U
C31D C 0.3827(3) 0.4893(4) 0.67898(9) 0.0234(8) Uani 1 1 d . .
C32D C 0.4579(3) 0.5788(4) 0.69971(10) 0.0278(9) Uani 1 1 d . .
H32D H 0.4296 0.6650 0.7078 0.033 Uiso 1 1 calc R U
C33D C 0.5725(3) 0.5477(4) 0.70907(11) 0.0374(10) Uani 1 1 d . .
H33D H 0.6200 0.6117 0.7235 0.045 Uiso 1 1 calc R U
C34D C 0.6173(3) 0.4246(5) 0.69749(12) 0.0403(11) Uani 1 1 d . .
H34D H 0.6956 0.4034 0.7036 0.048 Uiso 1 1 calc R U
C35D C 0.5464(3) 0.3332(5) 0.67691(12) 0.0422(10) Uani 1 1 d . .
H35D H 0.5757 0.2477 0.6688 0.051 Uiso 1 1 calc R U
C36D C 0.4326(3) 0.3654(4) 0.66800(11) 0.0343(10) Uani 1 1 d . .
H36D H 0.3859 0.3001 0.6537 0.041 Uiso 1 1 calc R U
C41D C 0.2129(3) 0.4519(4) 0.62535(10) 0.0227(8) Uani 1 1 d . .
C42D C 0.2682(3) 0.5002(4) 0.59519(10) 0.0311(9) Uani 1 1 d . .
H42D H 0.3251 0.5696 0.5999 0.037 Uiso 1 1 calc R U
C43D C 0.2443(3) 0.4525(4) 0.55896(11) 0.0380(10) Uani 1 1 d . .
H43D H 0.2831 0.4900 0.5394 0.046 Uiso 1 1 calc R U
C44D C 0.1636(3) 0.3497(5) 0.55148(11) 0.0430(11) Uani 1 1 d . .
H44D H 0.1461 0.3162 0.5267 0.052 Uiso 1 1 calc R U
C45D C 0.1087(3) 0.2964(4) 0.58011(11) 0.0380(10) Uani 1 1 d . .
H45D H 0.0540 0.2245 0.5753 0.046 Uiso 1 1 calc R U
C46D C 0.1332(3) 0.3474(4) 0.61622(10) 0.0290(8) Uani 1 1 d . .
H46D H 0.0938 0.3092 0.6356 0.035 Uiso 1 1 calc R U
O1E O 0.7322(3) 0.2465(4) 0.50857(9) 0.0623(9) Uani 1 1 d . .
C1E C 0.8510(4) 0.2794(5) 0.51129(14) 0.0530(13) Uani 1 1 d . .
H1E1 H 0.8792 0.3064 0.5372 0.064 Uiso 1 1 calc R U
H1E2 H 0.8655 0.3567 0.4942 0.064 Uiso 1 1 calc R U
C2E C 0.9070(4) 0.1496(5) 0.50028(15) 0.0622(14) Uani 1 1 d . .
H2E1 H 0.9230 0.0862 0.5219 0.075 Uiso 1 1 calc R U
H2E2 H 0.9790 0.1700 0.4895 0.075 Uiso 1 1 calc R U
C3E C 0.8190(5) 0.0877(7) 0.47113(16) 0.0789(18) Uani 1 1 d . .
H3E1 H 0.8401 0.1046 0.4456 0.095 Uiso 1 1 calc R U
H3E2 H 0.8115 -0.0137 0.4749 0.095 Uiso 1 1 calc R U
C4E C 0.7116(4) 0.1603(6) 0.47691(15) 0.0706(16) Uani 1 1 d . .
H4E1 H 0.6857 0.2169 0.4546 0.085 Uiso 1 1 calc R U
H4E2 H 0.6515 0.0917 0.4809 0.085 Uiso 1 1 calc R U

loop_
_atom_site_aniso_label
_atom_site_aniso_U_11
_atom_site_aniso_U_22
_atom_site_aniso_U_33
_atom_site_aniso_U_23
_atom_site_aniso_U_13
_atom_site_aniso_U_12
Ir1 0.02628(8) 0.02494(8) 0.02067(8) 0.00053(7) 0.00466(5) -0.00448(7)
N1 0.0377(19) 0.0306(19) 0.0217(17) 0.0007(14) -0.0002(15) -0.0040(15)
C2 0.036(2) 0.023(2) 0.0226(19) 0.0034(15) 0.0083(17) -0.0021(15)
N3 0.0361(19) 0.0315(18) 0.0251(17) -0.0044(14) 0.0103(15) -0.0106(14)
C4 0.053(3) 0.034(2) 0.024(2) -0.0047(18) 0.013(2) -0.0044(19)
C5 0.058(3) 0.032(2) 0.021(2) -0.0039(18) 0.003(2) -0.003(2)
C6A 0.029(2) 0.042(2) 0.033(2) -0.0129(19) 0.0097(18) -0.0108(18)
N1A 0.0209(16) 0.041(2) 0.0275(17) -0.0090(15) 0.0021(14) -0.0032(14)
N2A 0.0243(17) 0.0344(19) 0.0264(17) 0.0002(15) 0.0019(14) -0.0041(14)
C3A 0.036(2) 0.040(3) 0.030(2) 0.003(2) 0.0011(18) 0.0012(19)
C4A 0.043(3) 0.039(3) 0.050(3) 0.003(2) -0.008(2) 0.008(2)
C5A 0.028(2) 0.049(3) 0.044(3) -0.017(2) -0.003(2) 0.006(2)
C6B 0.039(2) 0.037(2) 0.030(2) 0.0028(19) -0.0076(18) -0.0010(19)
N1B 0.0283(17) 0.0287(19) 0.0337(19) 0.0010(15) -0.0029(14) -0.0046(14)
N2B 0.0267(17) 0.0304(19) 0.0295(18) 0.0024(15) -0.0003(14) -0.0057(14)
C3B 0.034(2) 0.040(3) 0.041(2) 0.010(2) 0.0034(19) -0.0112(18)
C4B 0.045(3) 0.032(2) 0.067(3) 0.005(2) -0.002(2) -0.016(2)
C5B 0.033(2) 0.040(3) 0.057(3) -0.008(2) -0.008(2) -0.012(2)
C1C 0.046(2) 0.026(2) 0.041(2) -0.0068(19) 0.019(2) -0.0097(18)
C2C 0.046(2) 0.018(2) 0.034(2) -0.0067(17) 0.0054(19) -0.0029(17)
C3C 0.046(3) 0.040(3) 0.050(3) 0.000(2) 0.011(2) 0.006(2)
C4C 0.040(3) 0.053(3) 0.045(3) -0.003(2) 0.017(2) 0.003(2)
C5C 0.045(2) 0.034(2) 0.026(2) -0.0046(18) 0.0136(18) -0.0049(19)
C6C 0.043(3) 0.040(2) 0.028(2) -0.0031(19) 0.0070(19) 0.0032(19)
C7C 0.050(3) 0.061(3) 0.035(2) -0.015(2) 0.009(2) -0.012(2)
C8C 0.054(3) 0.038(3) 0.055(3) -0.019(2) 0.018(2) -0.016(2)
B1D 0.021(2) 0.024(2) 0.028(2) -0.0021(19) 0.0055(18) -0.0022(17)
C11D 0.026(2) 0.024(2) 0.0216(19) -0.0071(16) 0.0035(16) -0.0045(15)
C12D 0.028(2) 0.028(2) 0.028(2) -0.0046(18) 0.0065(16) -0.0007(17)
C13D 0.043(2) 0.022(2) 0.028(2) -0.0001(17) 0.0071(18) -0.0032(17)
C14D 0.041(2) 0.027(2) 0.029(2) -0.0051(17) 0.0145(18) -0.0124(17)
C15D 0.027(2) 0.034(2) 0.037(2) -0.0105(19) 0.0126(18) -0.0058(17)
C16D 0.029(2) 0.025(2) 0.030(2) -0.0003(17) 0.0084(17) -0.0019(16)
C21D 0.0196(18) 0.028(2) 0.0290(19) -0.0011(18) 0.0086(15) -0.0052(16)
C22D 0.024(2) 0.031(2) 0.032(2) -0.0059(18) 0.0052(17) -0.0041(16)
C23D 0.025(2) 0.034(2) 0.044(3) 0.001(2) 0.0004(18) 0.0048(17)
C24D 0.032(2) 0.024(2) 0.055(3) -0.001(2) 0.013(2) 0.0019(17)
C25D 0.028(2) 0.027(2) 0.042(2) -0.0122(19) 0.0147(19) -0.0020(17)
C26D 0.027(2) 0.027(2) 0.026(2) 0.0002(17) 0.0135(17) -0.0020(16)
C31D 0.0242(19) 0.024(2) 0.0232(19) 0.0037(16) 0.0070(15) -0.0029(15)
C32D 0.031(2) 0.032(2) 0.0211(19) 0.0025(17) 0.0050(16) -0.0067(17)
C33D 0.029(2) 0.048(3) 0.034(2) 0.004(2) -0.0033(18) -0.0127(19)
C34D 0.024(2) 0.054(3) 0.042(3) 0.014(2) -0.0013(19) 0.004(2)
C35D 0.032(2) 0.039(2) 0.056(3) 0.000(2) 0.006(2) 0.011(2)
C36D 0.027(2) 0.032(2) 0.043(2) -0.0074(19) 0.0003(18) 0.0003(16)
C41D 0.0198(18) 0.0212(19) 0.027(2) -0.0032(16) 0.0033(15) 0.0045(14)
C42D 0.030(2) 0.034(2) 0.030(2) -0.0070(18) 0.0083(17) -0.0016(17)
C43D 0.040(2) 0.046(3) 0.029(2) 0.000(2) 0.0090(19) 0.006(2)
C44D 0.045(3) 0.055(3) 0.027(2) -0.013(2) -0.0064(19) 0.009(2)
C45D 0.037(2) 0.036(3) 0.038(2) -0.0087(19) -0.006(2) -0.0041(18)
C46D 0.0269(19) 0.029(2) 0.031(2) -0.0019(18) 0.0013(16) -0.0010(16)
O1E 0.050(2) 0.078(3) 0.058(2) -0.0193(19) 0.0021(17) -0.0006(18)
C1E 0.060(3) 0.045(3) 0.051(3) 0.005(2) -0.007(2) -0.012(2)
C2E 0.055(3) 0.061(4) 0.073(4) -0.015(3) 0.017(3) -0.015(3)
C3E 0.079(4) 0.090(5) 0.069(4) -0.038(3) 0.013(3) -0.013(3)
C4E 0.065(4) 0.082(4) 0.062(3) -0.022(3) -0.008(3) -0.015(3)

loop_
_atom_type_symbol
_atom_type_description
_atom_type_scat_dispersion_real
_atom_type_scat_dispersion_imag
_atom_type_scat_source
C C 0.0033 0.0016 'International Tables Vol C Tables 4.2.6.8 and 6.1.1.4'
H H 0.0000 0.0000 'International Tables Vol C Tables 4.2.6.8 and 6.1.1.4'
N N 0.0061 0.0033 'International Tables Vol C Tables 4.2.6.8 and 6.1.1.4'
Ir Ir -1.4442 7.9887 'International Tables Vol C Tables 4.2.6.8 and 6.1.1.4'
B B 0.0013 0.0007 'International Tables Vol C Tables 4.2.6.8 and 6.1.1.4'
O O 0.0106 0.0060 'International Tables Vol C Tables 4.2.6.8 and 6.1.1.4'

loop_
_geom_angle_atom_site_label_1
_geom_angle_atom_site_label_2
_geom_angle_atom_site_label_3
_geom_angle
C2 Ir1 C2C 94.86(15)
C2 Ir1 C1C 92.06(15)
C2C Ir1 C1C 40.85(15)
C2 Ir1 N2A 82.93(13)
C2C Ir1 N2A 159.94(13)
C1C Ir1 N2A 119.14(14)
C2 Ir1 C5C 162.64(15)
C2C Ir1 C5C 81.09(15)
C1C Ir1 C5C 95.65(15)
N2A Ir1 C5C 106.55(13)
C2 Ir1 C6C 161.39(15)
C2C Ir1 C6C 89.07(15)
C1C Ir1 C6C 79.07(15)
N2A Ir1 C6C 87.14(13)
C5C Ir1 C6C 35.96(14)
C2 Ir1 N2B 80.63(13)
C2C Ir1 N2B 113.76(13)
C1C Ir1 N2B 153.29(14)
N2A Ir1 N2B 85.65(11)
C5C Ir1 N2B 85.55(13)
C6C Ir1 N2B 114.35(13)
C2 N1 C5 110.2(3)
C2 N1 C6B 118.5(3)
C5 N1 C6B 128.2(3)
N3 C2 N1 104.8(3)
N3 C2 Ir1 126.6(3)
N1 C2 Ir1 126.8(3)
C2 N3 C4 111.0(3)
C2 N3 C6A 119.3(3)
C4 N3 C6A 128.3(3)
C5 C4 N3 106.9(4)
C5 C4 H4 126.6
N3 C4 H4 126.6
C4 C5 N1 107.1(3)
C4 C5 H5 126.5
N1 C5 H5 126.5
N1A C6A N3 109.5(3)
N1A C6A H6A1 109.8
N3 C6A H6A1 109.8
N1A C6A H6A2 109.8
N3 C6A H6A2 109.8
H6A1 C6A H6A2 108.2
C5A N1A N2A 111.0(3)
C5A N1A C6A 129.4(3)
N2A N1A C6A 119.6(3)
C3A N2A N1A 104.6(3)
C3A N2A Ir1 134.1(3)
N1A N2A Ir1 120.6(2)
N2A C3A C4A 111.6(4)
N2A C3A H3A 124.2
C4A C3A H3A 124.2
C5A C4A C3A 105.2(4)
C5A C4A H4A 127.4
C3A C4A H4A 127.4
N1A C5A C4A 107.6(4)
N1A C5A H5A 126.2
C4A C5A H5A 126.2
N1B C6B N1 109.1(3)
N1B C6B H6B1 109.9
N1 C6B H6B1 109.9
N1B C6B H6B2 109.9
N1 C6B H6B2 109.9
H6B1 C6B H6B2 108.3
C5B N1B N2B 112.0(3)
C5B N1B C6B 128.6(3)
N2B N1B C6B 119.1(3)
C3B N2B N1B 103.9(3)
C3B N2B Ir1 135.1(3)
N1B N2B Ir1 119.7(2)
N2B C3B C4B 111.5(4)
N2B C3B H3B 124.2
C4B C3B H3B 124.2
C5B C4B C3B 105.4(4)
C5B C4B H4B 127.3
C3B C4B H4B 127.3
N1B C5B C4B 107.1(4)
N1B C5B H5B 126.4
C4B C5B H5B 126.4
C2C C1C C8C 123.7(4)
C2C C1C Ir1 69.6(2)
C8C C1C Ir1 115.6(3)
C2C C1C H1C 118.2
C8C C1C H1C 118.2
Ir1 C1C H1C 85.0
C1C C2C C3C 121.7(4)
C1C C2C Ir1 69.6(2)
C3C C2C Ir1 114.4(3)
C1C C2C H2C 119.1
C3C C2C H2C 119.1
Ir1 C2C H2C 86.2
C4C C3C C2C 112.8(3)
C4C C3C H3C1 109.0
C2C C3C H3C1 109.0
C4C C3C H3C2 109.0
C2C C3C H3C2 109.0
H3C1 C3C H3C2 107.8
C5C C4C C3C 113.8(3)
C5C C4C H4C1 108.8
C3C C4C H4C1 108.8
C5C C4C H4C2 108.8
C3C C4C H4C2 108.8
H4C1 C4C H4C2 107.7
C6C C5C C4C 125.9(4)
C6C C5C Ir1 72.9(2)
C4C C5C Ir1 108.3(3)
C6C C5C H5C 117.0
C4C C5C H5C 117.0
Ir1 C5C H5C 88.8
C5C C6C C7C 123.5(4)
C5C C6C Ir1 71.1(2)
C7C C6C Ir1 113.2(3)
C5C C6C H6C 118.2
C7C C6C H6C 118.2
Ir1 C6C H6C 85.7
C6C C7C C8C 112.8(3)
C6C C7C H7C1 109.0
C8C C7C H7C1 109.0
C6C C7C H7C2 109.0
C8C C7C H7C2 109.0
H7C1 C7C H7C2 107.8
C1C C8C C7C 113.1(3)
C1C C8C H8C1 109.0
C7C C8C H8C1 109.0
C1C C8C H8C2 109.0
C7C C8C H8C2 109.0
H8C1 C8C H8C2 107.8
C41D B1D C21D 109.4(3)
C41D B1D C11D 108.5(3)
C21D B1D C11D 107.2(3)
C41D B1D C31D 107.4(3)
C21D B1D C31D 113.5(3)
C11D B1D C31D 110.8(3)
C16D C11D C12D 114.8(3)
C16D C11D B1D 121.1(3)
C12D C11D B1D 124.0(3)
C13D C12D C11D 123.1(3)
C13D C12D H12D 118.4
C11D C12D H12D 118.4
C14D C13D C12D 119.9(4)
C14D C13D H13D 120.1
C12D C13D H13D 120.1
C15D C14D C13D 118.8(3)
C15D C14D H14D 120.6
C13D C14D H14D 120.6
C14D C15D C16D 120.9(4)
C14D C15D H15D 119.6
C16D C15D H15D 119.6
C15D C16D C11D 122.5(4)
C15D C16D H16D 118.7
C11D C16D H16D 118.7
C22D C21D C26D 114.1(3)
C22D C21D B1D 124.1(3)
C26D C21D B1D 121.7(3)
C23D C22D C21D 122.9(4)
C23D C22D H22D 118.5
C21D C22D H22D 118.5
C24D C23D C22D 120.7(4)
C24D C23D H23D 119.7
C22D C23D H23D 119.7
C23D C24D C25D 118.7(4)
C23D C24D H24D 120.7
C25D C24D H24D 120.7
C24D C25D C26D 119.8(4)
C24D C25D H25D 120.1
C26D C25D H25D 120.1
C25D C26D C21D 123.7(4)
C25D C26D H26D 118.2
C21D C26D H26D 118.2
C32D C31D C36D 114.2(3)
C32D C31D B1D 126.3(3)
C36D C31D B1D 119.5(3)
C33D C32D C31D 123.1(4)
C33D C32D H32D 118.5
C31D C32D H32D 118.5
C34D C33D C32D 120.4(4)
C34D C33D H33D 119.8
C32D C33D H33D 119.8
C35D C34D C33D 118.6(4)
C35D C34D H34D 120.7
C33D C34D H34D 120.7
C34D C35D C36D 120.3(4)
C34D C35D H35D 119.9
C36D C35D H35D 119.9
C35D C36D C31D 123.4(4)
C35D C36D H36D 118.3
C31D C36D H36D 118.3
C46D C41D C42D 114.5(3)
C46D C41D B1D 125.2(3)
C42D C41D B1D 120.3(3)
C43D C42D C41D 123.6(4)
C43D C42D H42D 118.2
C41D C42D H42D 118.2
C44D C43D C42D 119.4(4)
C44D C43D H43D 120.3
C42D C43D H43D 120.3
C45D C44D C43D 119.5(4)
C45D C44D H44D 120.2
C43D C44D H44D 120.2
C44D C45D C46D 120.0(4)
C44D C45D H45D 120.0
C46D C45D H45D 120.0
C45D C46D C41D 123.1(4)
C45D C46D H46D 118.5
C41D C46D H46D 118.5
C4E O1E C1E 105.7(4)
O1E C1E C2E 104.9(4)
O1E C1E H1E1 110.8
C2E C1E H1E1 110.8
O1E C1E H1E2 110.8
C2E C1E H1E2 110.8
H1E1 C1E H1E2 108.8
C1E C2E C3E 102.8(4)
C1E C2E H2E1 111.2
C3E C2E H2E1 111.2
C1E C2E H2E2 111.2
C3E C2E H2E2 111.2
H2E1 C2E H2E2 109.1
C4E C3E C2E 104.7(4)
C4E C3E H3E1 110.8
C2E C3E H3E1 110.8
C4E C3E H3E2 110.8
C2E C3E H3E2 110.8
H3E1 C3E H3E2 108.9
O1E C4E C3E 108.2(4)
O1E C4E H4E1 110.1
C3E C4E H4E1 110.1
O1E C4E H4E2 110.1
C3E C4E H4E2 110.1
H4E1 C4E H4E2 108.4

loop_
_geom_bond_atom_site_label_1
_geom_bond_atom_site_label_2
_geom_bond_distance
Ir1 C2 1.995(3)
Ir1 C2C 2.093(4)
Ir1 C1C 2.093(4)
Ir1 N2A 2.193(3)
Ir1 C5C 2.213(4)
Ir1 C6C 2.235(4)
Ir1 N2B 2.247(3)
N1 C2 1.355(4)
N1 C5 1.394(5)
N1 C6B 1.451(5)
C2 N3 1.343(4)
N3 C4 1.389(5)
N3 C6A 1.453(5)
C4 C5 1.325(5)
C4 H4 0.9500
C5 H5 0.9500
C6A N1A 1.447(5)
C6A H6A1 0.9900
C6A H6A2 0.9900
N1A C5A 1.339(5)
N1A N2A 1.364(4)
N2A C3A 1.325(5)
C3A C4A 1.383(5)
C3A H3A 0.9500
C4A C5A 1.360(6)
C4A H4A 0.9500
C5A H5A 0.9500
C6B N1B 1.450(5)
C6B H6B1 0.9900
C6B H6B2 0.9900
N1B C5B 1.331(5)
N1B N2B 1.363(4)
N2B C3B 1.330(5)
C3B C4B 1.384(6)
C3B H3B 0.9500
C4B C5B 1.360(6)
C4B H4B 0.9500
C5B H5B 0.9500
C1C C2C 1.461(5)
C1C C8C 1.508(5)
C1C H1C 0.9500
C2C C3C 1.527(5)
C2C H2C 0.9500
C3C C4C 1.512(6)
C3C H3C1 0.9900
C3C H3C2 0.9900
C4C C5C 1.496(5)
C4C H4C1 0.9900
C4C H4C2 0.9900
C5C C6C 1.373(5)
C5C H5C 0.9500
C6C C7C 1.507(6)
C6C H6C 0.9500
C7C C8C 1.519(6)
C7C H7C1 0.9900
C7C H7C2 0.9900
C8C H8C1 0.9900
C8C H8C2 0.9900
B1D C41D 1.638(5)
B1D C21D 1.646(5)
B1D C11D 1.647(5)
B1D C31D 1.658(5)
C11D C16D 1.398(5)
C11D C12D 1.403(5)
C12D C13D 1.388(5)
C12D H12D 0.9500
C13D C14D 1.386(5)
C13D H13D 0.9500
C14D C15D 1.368(5)
C14D H14D 0.9500
C15D C16D 1.391(5)
C15D H15D 0.9500
C16D H16D 0.9500
C21D C22D 1.399(5)
C21D C26D 1.411(5)
C22D C23D 1.388(5)
C22D H22D 0.9500
C23D C24D 1.380(5)
C23D H23D 0.9500
C24D C25D 1.382(5)
C24D H24D 0.9500
C25D C26D 1.382(5)
C25D H25D 0.9500
C26D H26D 0.9500
C31D C32D 1.395(5)
C31D C36D 1.404(5)
C32D C33D 1.393(5)
C32D H32D 0.9500
C33D C34D 1.377(6)
C33D H33D 0.9500
C34D C35D 1.375(6)
C34D H34D 0.9500
C35D C36D 1.383(5)
C35D H35D 0.9500
C36D H36D 0.9500
C41D C46D 1.392(5)
C41D C42D 1.400(5)
C42D C43D 1.381(5)
C42D H42D 0.9500
C43D C44D 1.379(6)
C43D H43D 0.9500
C44D C45D 1.370(6)
C44D H44D 0.9500
C45D C46D 1.389(5)
C45D H45D 0.9500
C46D H46D 0.9500
O1E C4E 1.408(5)
O1E C1E 1.430(5)
C1E C2E 1.484(6)
C1E H1E1 0.9900
C1E H1E2 0.9900
C2E C3E 1.518(7)
C2E H2E1 0.9900
C2E H2E2 0.9900
C3E C4E 1.480(7)
C3E H3E1 0.9900
C3E H3E2 0.9900
C4E H4E1 0.9900
C4E H4E2 0.9900

loop_
_geom_torsion_atom_site_label_1
_geom_torsion_atom_site_label_2
_geom_torsion_atom_site_label_3
_geom_torsion_atom_site_label_4
_geom_torsion
C5 N1 C2 N3 -2.0(4)
C6B N1 C2 N3 -163.9(3)
C5 N1 C2 Ir1 163.5(3)
C6B N1 C2 Ir1 1.6(5)
N1 C2 N3 C4 1.6(4)
Ir1 C2 N3 C4 -163.9(3)
N1 C2 N3 C6A 169.2(3)
Ir1 C2 N3 C6A 3.6(5)
C2 N3 C4 C5 -0.7(4)
C6A N3 C4 C5 -166.8(4)
N3 C4 C5 N1 -0.6(4)
C2 N1 C5 C4 1.6(4)
C6B N1 C5 C4 161.3(4)
C2 N3 C6A N1A -60.4(4)
C4 N3 C6A N1A 104.7(4)
N3 C6A N1A C5A -119.2(4)
N3 C6A N1A N2A 60.1(4)
C5A N1A N2A C3A 0.1(4)
C6A N1A N2A C3A -179.3(3)
C5A N1A N2A Ir1 172.1(2)
C6A N1A N2A Ir1 -7.3(4)
N1A N2A C3A C4A -0.3(4)
Ir1 N2A C3A C4A -170.7(3)
N2A C3A C4A C5A 0.3(5)
N2A N1A C5A C4A 0.1(4)
C6A N1A C5A C4A 179.5(4)
C3A C4A C5A N1A -0.3(5)
C2 N1 C6B N1B 60.2(4)
C5 N1 C6B N1B -98.0(4)
N1 C6B N1B C5B 112.6(4)
N1 C6B N1B N2B -61.0(4)
C5B N1B N2B C3B 0.2(4)
C6B N1B N2B C3B 174.8(3)
C5B N1B N2B Ir1 -169.1(3)
C6B N1B N2B Ir1 5.4(4)
N1B N2B C3B C4B 0.2(4)
Ir1 N2B C3B C4B 167.1(3)
N2B C3B C4B C5B -0.6(5)
N2B N1B C5B C4B -0.6(5)
C6B N1B C5B C4B -174.5(4)
C3B C4B C5B N1B 0.7(5)
C8C C1C C2C C3C 1.0(6)
Ir1 C1C C2C C3C -106.8(3)
C8C C1C C2C Ir1 107.8(4)
C1C C2C C3C C4C 89.8(5)
Ir1 C2C C3C C4C 9.5(5)
C2C C3C C4C C5C -29.7(5)
C3C C4C C5C C6C -47.6(6)
C3C C4C C5C Ir1 34.1(4)
C4C C5C C6C C7C -5.4(6)
Ir1 C5C C6C C7C -105.9(4)
C4C C5C C6C Ir1 100.5(4)
C5C C6C C7C C8C 92.7(5)
Ir1 C6C C7C C8C 10.6(5)
C2C C1C C8C C7C -53.3(6)
Ir1 C1C C8C C7C 28.3(5)
C6C C7C C8C C1C -24.5(6)
C41D B1D C11D C16D -85.0(4)
C21D B1D C11D C16D 33.0(4)
C31D B1D C11D C16D 157.3(3)
C41D B1D C11D C12D 91.5(4)
C21D B1D C11D C12D -150.5(3)
C31D B1D C11D C12D -26.1(5)
C16D C11D C12D C13D 0.0(5)
B1D C11D C12D C13D -176.8(3)
C11D C12D C13D C14D -0.8(6)
C12D C13D C14D C15D 1.3(5)
C13D C14D C15D C16D -1.1(5)
C14D C15D C16D C11D 0.2(6)
C12D C11D C16D C15D 0.3(5)
B1D C11D C16D C15D 177.2(3)
C41D B1D C21D C22D 5.7(4)
C11D B1D C21D C22D -111.7(4)
C31D B1D C21D C22D 125.7(3)
C41D B1D C21D C26D -177.9(3)
C11D B1D C21D C26D 64.7(4)
C31D B1D C21D C26D -57.9(4)
C26D C21D C22D C23D 1.7(5)
B1D C21D C22D C23D 178.4(3)
C21D C22D C23D C24D 1.1(6)
C22D C23D C24D C25D -2.2(6)
C23D C24D C25D C26D 0.4(5)
C24D C25D C26D C21D 2.7(5)
C22D C21D C26D C25D -3.6(5)
B1D C21D C26D C25D 179.6(3)
C41D B1D C31D C32D 143.8(3)
C21D B1D C31D C32D 22.8(5)
C11D B1D C31D C32D -97.9(4)
C41D B1D C31D C36D -36.9(4)
C21D B1D C31D C36D -158.0(3)
C11D B1D C31D C36D 81.4(4)
C36D C31D C32D C33D -0.6(5)
B1D C31D C32D C33D 178.7(3)
C31D C32D C33D C34D 0.8(6)
C32D C33D C34D C35D -0.6(6)
C33D C34D C35D C36D 0.3(6)
C34D C35D C36D C31D -0.1(6)
C32D C31D C36D C35D 0.2(6)
B1D C31D C36D C35D -179.1(4)
C21D B1D C41D C46D -115.9(4)
C11D B1D C41D C46D 0.6(5)
C31D B1D C41D C46D 120.4(4)
C21D B1D C41D C42D 64.9(4)
C11D B1D C41D C42D -178.5(3)
C31D B1D C41D C42D -58.7(4)
C46D C41D C42D C43D 1.9(5)
B1D C41D C42D C43D -178.8(3)
C41D C42D C43D C44D -1.3(6)
C42D C43D C44D C45D -0.3(6)
C43D C44D C45D C46D 1.1(6)
C44D C45D C46D C41D -0.4(6)
C42D C41D C46D C45D -1.0(5)
B1D C41D C46D C45D 179.7(3)
C4E O1E C1E C2E -37.8(5)
O1E C1E C2E C3E 33.5(5)
C1E C2E C3E C4E -17.3(6)
C1E O1E C4E C3E 26.5(6)
C2E C3E C4E O1E -5.0(6)
